data_1510130
loop_
_publ_author_name
'Hoffmann, R.D.'
'Moeller, M.H.'
'Rodewald, U.C.'
'Poettgen, R.'
'Renger, J.'

_publ_section_title
;
 Intermetallic Gold Compounds REAuMg (RE = Y, La-Nd, Sm, Eu, Gd-Yb)
;
_journal_name_full 'Zeitschrift fuer Anorganische und Allgemeine Chemie'
_journal_page_first 2257
_journal_page_last 2263
_journal_paper_doi 10.1002/1521-3749(200011)626:11<2257::AID-ZAAC2257>3.0.CO;2-#
_journal_volume 626
_journal_year 2000
_chemical_formula_sum 'Au Eu Mg'
_chemical_name_systematic 'Eu Au Mg'
_space_group_IT_number 62
_symmetry_space_group_name_Hall '-P 2ac 2n'
_symmetry_space_group_name_H-M 'P n m a'
_cell_angle_alpha 90
_cell_angle_beta 90
_cell_angle_gamma 90
_cell_formula_units_Z 4
_cell_length_a 7.606
_cell_length_b 4.488
_cell_length_c 8.758
_cell_volume 298.961
_citation_journal_id_ASTM ZAACAB
_cod_data_source_file gold_185.cif
_cod_data_source_block Au1Eu1Mg1
_cod_original_cell_volume 298.9607
_cod_original_formula_sum 'Au1 Eu1 Mg1'
_cod_database_code 1510130

loop_
_symmetry_equiv_pos_as_xyz
x,y,z
-x+1/2,-y,z+1/2
x+1/2,-y+1/2,-z+1/2
-x,y+1/2,-z
-x,-y,-z
x-1/2,y,-z-1/2
-x-1/2,y-1/2,z-1/2
x,-y-1/2,z

loop_
_atom_site_label
_atom_site_type_symbol
_atom_site_fract_x
_atom_site_fract_y
_atom_site_fract_z
_atom_site_occupancy
_atom_site_U_iso_or_equiv
Mg2 Mg 0.03262 0.25 0.67659 0.038 0.0
Au2 Au 0.1393 0.25 0.0612 0.023 0.0
Au1 Au 0.27257 0.25 0.37621 1 0.0
Mg1 Mg 0.1393 0.25 0.0612 0.977 0.0
Eu1 Eu 0.03262 0.25 0.67659 0.962 0.0
